data_4311949
loop_
_publ_author_name
'Erwin Reisner'
'Vladimir B. Arion'
'M. F\'atima C. Guedes da Silva'
'Roman Lichtenecker'
'Anna Eichinger'
'Bernhard K. Keppler'
'Vadim Yu. Kukushkin'
'Armando J.L. Pombeiro'

_publ_section_title
;
 Tuning of Redox Potentials for the Design of Ruthenium Anticancer Drugs -
 an Electrochemical Study of [trans-RuCl4L(DMSO)]- and [trans-RuCl4L2]-
 Complexes, where L = Imidazole, 1,2,4-Triazole, Indazole
;
_journal_name_full 'Inorganic Chemistry'
_journal_page_first 7083
_journal_page_last 7093
_journal_paper_doi 10.1021/ic049479c
_journal_volume 43
_journal_year 2004
_chemical_formula_sum 'C14 H12.5 Cl2 N4 Ru0.5'
_chemical_formula_weight 358.21
_chemical_name_systematic
; 
Indazolindazolium trans-tetrachloro(indazole)ruthenate(III) 
;
_space_group_IT_number 2
_symmetry_cell_setting triclinic
_symmetry_space_group_name_Hall '-P 1'
_symmetry_space_group_name_H-M 'P -1'
_atom_sites_solution_hydrogens geom
_atom_sites_solution_primary direct
_atom_sites_solution_secondary difmap
_audit_creation_method SHELXL-97
_cell_angle_alpha 92.78(3)
_cell_angle_beta 102.57(3)
_cell_angle_gamma 104.75(3)
_cell_formula_units_Z 2
_cell_length_a 6.6020(10)
_cell_length_b 9.962(2)
_cell_length_c 11.671(2)
_cell_measurement_temperature 120(2)
_cell_volume 720.1(3)
_computing_structure_refinement 'SHELXL-97 (Sheldrick, 1997)'
_computing_structure_solution 'SHELXS-97 (Sheldrick, 1990)'
_diffrn_ambient_temperature 120(2)
_diffrn_measured_fraction_theta_full 0.979
_diffrn_measured_fraction_theta_max 0.979
_diffrn_radiation_monochromator graphite
_diffrn_radiation_source 'fine-focus sealed tube'
_diffrn_radiation_type MoK\a
_diffrn_radiation_wavelength 0.71073
_diffrn_reflns_av_R_equivalents 0.0352
_diffrn_reflns_av_sigmaI/netI 0.0745
_diffrn_reflns_limit_h_max 7
_diffrn_reflns_limit_h_min -7
_diffrn_reflns_limit_k_max 11
_diffrn_reflns_limit_k_min -11
_diffrn_reflns_limit_l_max 13
_diffrn_reflns_limit_l_min -13
_diffrn_reflns_number 4053
_diffrn_reflns_theta_full 24.75
_diffrn_reflns_theta_max 24.75
_diffrn_reflns_theta_min 2.13
_exptl_absorpt_coefficient_mu 0.951
_exptl_absorpt_correction_type none
_exptl_crystal_colour brown-red
_exptl_crystal_density_diffrn 1.652
_exptl_crystal_density_method 'not measured'
_exptl_crystal_description plate
_exptl_crystal_F_000 361
_exptl_crystal_size_max 0.14
_exptl_crystal_size_mid 0.14
_exptl_crystal_size_min 0.01
_refine_diff_density_max 0.502
_refine_diff_density_min -0.563
_refine_diff_density_rms 0.087
_refine_ls_extinction_coef 0.014(2)
_refine_ls_extinction_expression Fc^*^=kFc[1+0.001xFc^2^\l^3^/sin(2\q)]^-1/4^
_refine_ls_extinction_method SHELXL
_refine_ls_goodness_of_fit_ref 1.041
_refine_ls_hydrogen_treatment mixed
_refine_ls_matrix_type full
_refine_ls_number_parameters 237
_refine_ls_number_reflns 2414
_refine_ls_number_restraints 0
_refine_ls_restrained_S_all 1.041
_refine_ls_R_factor_all 0.0501
_refine_ls_R_factor_gt 0.0355
_refine_ls_shift/su_max 0.000
_refine_ls_shift/su_mean 0.000
_refine_ls_structure_factor_coef Fsqd
_refine_ls_weighting_details 'calc w=1/[\s^2^(Fo^2^)+(0.0130P)^2^+0.1862P] where P=(Fo^2^+2Fc^2^)/3'
_refine_ls_weighting_scheme calc
_refine_ls_wR_factor_gt 0.0752
_refine_ls_wR_factor_ref 0.0817
_reflns_number_gt 1983
_reflns_number_total 2414
_reflns_threshold_expression >2sigma(I)
_cod_data_source_file ic049479csi20040624_074927_4.cif
_cod_data_source_block KP1019I(B3A)
_cod_original_cell_volume 720.1(2)
_cod_original_formula_sum 'C14 H12.50 Cl2 N4 Ru0.50'
_cod_database_code 4311949

loop_
_symmetry_equiv_pos_as_xyz
'x, y, z'
'-x, -y, -z'

loop_
_atom_site_label
_atom_site_type_symbol
_atom_site_fract_x
_atom_site_fract_y
_atom_site_fract_z
_atom_site_U_iso_or_equiv
_atom_site_adp_type
_atom_site_occupancy
_atom_site_symmetry_multiplicity
_atom_site_calc_flag
_atom_site_refinement_flags
_atom_site_disorder_assembly
_atom_site_disorder_group
Ru Ru 0.5000 0.5000 0.5000 0.02269(17) Uani 1 2 d S . .
Cl1 Cl 0.74001(15) 0.38727(8) 0.60957(8) 0.0281(2) Uani 1 1 d . . .
Cl2 Cl 0.64499(15) 0.47759(9) 0.33433(8) 0.0300(2) Uani 1 1 d . . .
N1 N 0.7304(5) 0.6874(3) 0.5599(3) 0.0238(7) Uani 1 1 d . . .
N2 N 0.9271(5) 0.7185(3) 0.5328(3) 0.0236(7) Uani 1 1 d . . .
N3 N 0.6981(5) 0.5673(3) 0.9956(3) 0.0326(8) Uani 1 1 d . . .
N4 N 0.7608(6) 0.5865(3) 0.8925(3) 0.0315(8) Uani 1 1 d . . .
C1 C 0.7292(6) 0.7969(3) 0.6297(3) 0.0273(8) Uani 1 1 d . . .
C2 C 0.9252(6) 0.9020(3) 0.6465(3) 0.0233(8) Uani 1 1 d . . .
C3 C 1.0127(7) 1.0371(4) 0.7082(4) 0.0306(9) Uani 1 1 d . . .
C4 C 1.2140(7) 1.1106(4) 0.7018(3) 0.0337(9) Uani 1 1 d . . .
C5 C 1.3344(6) 1.0532(4) 0.6362(3) 0.0293(9) Uani 1 1 d . . .
C6 C 1.2555(6) 0.9224(4) 0.5764(3) 0.0263(8) Uani 1 1 d . . .
C7 C 1.0482(6) 0.8478(3) 0.5822(3) 0.0232(8) Uani 1 1 d . . .
C8 C 0.8669(7) 0.6254(4) 1.0849(4) 0.0322(9) Uani 1 1 d . . .
C9 C 1.0471(6) 0.6880(4) 1.0415(3) 0.0279(8) Uani 1 1 d . . .
C10 C 1.2621(7) 0.7629(4) 1.0906(4) 0.0330(9) Uani 1 1 d . . .
C11 C 1.3923(8) 0.8080(4) 1.0161(4) 0.0350(10) Uani 1 1 d . . .
C12 C 1.3163(7) 0.7760(4) 0.8926(4) 0.0339(9) Uani 1 1 d . . .
C13 C 1.1106(7) 0.7013(4) 0.8405(4) 0.0325(9) Uani 1 1 d . . .
C14 C 0.9727(6) 0.6596(3) 0.9166(3) 0.0288(9) Uani 1 1 d . . .
H1 H 0.601(7) 0.790(4) 0.657(4) 0.042(12) Uiso 1 1 d . . .
H3 H 0.925(6) 1.073(3) 0.748(3) 0.029(10) Uiso 1 1 d . . .
H4 H 1.286(6) 1.207(4) 0.744(3) 0.038(11) Uiso 1 1 d . . .
H5 H 1.472(6) 1.111(3) 0.634(3) 0.026(9) Uiso 1 1 d . . .
H6 H 1.328(6) 0.887(3) 0.533(3) 0.027(10) Uiso 1 1 d . . .
H20 H 0.952(6) 0.661(3) 0.497(3) 0.019(10) Uiso 1 1 d . . .
H8 H 0.854(6) 0.613(3) 1.164(3) 0.026(10) Uiso 1 1 d . . .
H10 H 1.319(6) 0.785(3) 1.177(3) 0.020(9) Uiso 1 1 d . . .
H11 H 1.510(8) 0.854(4) 1.040(4) 0.045(14) Uiso 1 1 d . . .
H12 H 1.405(7) 0.803(4) 0.844(4) 0.038(11) Uiso 1 1 d . . .
H13 H 1.060(6) 0.671(3) 0.758(3) 0.024(9) Uiso 1 1 d . . .
H40 H 0.658(8) 0.562(4) 0.814(5) 0.064(15) Uiso 1 1 d . . .
H30 H 0.5000 0.5000 1.0000 0.09(3) Uiso 1 2 d S . .

loop_
_atom_site_aniso_label
_atom_site_aniso_U_11
_atom_site_aniso_U_22
_atom_site_aniso_U_33
_atom_site_aniso_U_23
_atom_site_aniso_U_13
_atom_site_aniso_U_12
Ru 0.0195(3) 0.0215(2) 0.0259(3) 0.00105(17) 0.00632(18) 0.00304(16)
Cl1 0.0236(5) 0.0257(4) 0.0332(5) 0.0037(4) 0.0039(4) 0.0056(4)
Cl2 0.0275(6) 0.0326(5) 0.0277(5) -0.0012(4) 0.0087(4) 0.0033(4)
N1 0.0216(17) 0.0236(14) 0.0283(18) 0.0048(13) 0.0087(14) 0.0071(12)
N2 0.0211(18) 0.0203(15) 0.0279(18) -0.0011(13) 0.0069(14) 0.0030(13)
N3 0.031(2) 0.0313(16) 0.040(2) 0.0061(15) 0.0129(17) 0.0123(15)
N4 0.029(2) 0.0351(17) 0.032(2) 0.0074(15) 0.0068(16) 0.0105(15)
C1 0.022(2) 0.0265(18) 0.034(2) 0.0032(16) 0.0079(18) 0.0071(16)
C2 0.022(2) 0.0229(17) 0.0246(19) 0.0042(15) 0.0034(16) 0.0077(15)
C3 0.031(2) 0.0274(19) 0.032(2) -0.0011(16) 0.0024(18) 0.0099(17)
C4 0.038(3) 0.0251(19) 0.031(2) -0.0009(17) -0.0014(19) 0.0050(17)
C5 0.025(2) 0.0299(19) 0.027(2) 0.0039(16) 0.0028(17) -0.0007(17)
C6 0.023(2) 0.0292(18) 0.023(2) 0.0027(16) 0.0051(17) 0.0021(16)
C7 0.023(2) 0.0190(16) 0.024(2) 0.0023(14) 0.0010(16) 0.0027(14)
C8 0.032(2) 0.032(2) 0.033(2) -0.0002(18) 0.010(2) 0.0088(17)
C9 0.028(2) 0.0290(18) 0.027(2) 0.0019(16) 0.0054(17) 0.0093(16)
C10 0.034(3) 0.032(2) 0.030(2) -0.0014(17) 0.006(2) 0.0074(17)
C11 0.031(3) 0.028(2) 0.039(3) -0.0019(18) 0.002(2) 0.0018(19)
C12 0.035(3) 0.035(2) 0.036(2) 0.0094(18) 0.015(2) 0.0096(18)
C13 0.039(3) 0.032(2) 0.027(2) 0.0049(17) 0.007(2) 0.0106(18)
C14 0.028(2) 0.0257(18) 0.031(2) 0.0004(16) 0.0038(18) 0.0079(16)

loop_
_atom_type_symbol
_atom_type_description
_atom_type_scat_dispersion_real
_atom_type_scat_dispersion_imag
_atom_type_scat_source
C C 0.0033 0.0016 'International Tables Vol C Tables 4.2.6.8 and 6.1.1.4'
H H 0.0000 0.0000 'International Tables Vol C Tables 4.2.6.8 and 6.1.1.4'
N N 0.0061 0.0033 'International Tables Vol C Tables 4.2.6.8 and 6.1.1.4'
Cl Cl 0.1484 0.1585 'International Tables Vol C Tables 4.2.6.8 and 6.1.1.4'
Ru Ru -1.2594 0.8363 'International Tables Vol C Tables 4.2.6.8 and 6.1.1.4'

loop_
_geom_angle_atom_site_label_1
_geom_angle_atom_site_label_2
_geom_angle_atom_site_label_3
_geom_angle
_geom_angle_site_symmetry_1
_geom_angle_site_symmetry_3
_geom_angle_publ_flag
N1 Ru N1 180.0 . 2_666 ?
N1 Ru Cl1 91.73(8) . 2_666 ?
N1 Ru Cl1 88.27(8) 2_666 2_666 ?
N1 Ru Cl1 88.27(8) . . ?
N1 Ru Cl1 91.73(8) 2_666 . ?
Cl1 Ru Cl1 180.000(1) 2_666 . ?
N1 Ru Cl2 90.05(8) . . ?
N1 Ru Cl2 89.95(8) 2_666 . ?
Cl1 Ru Cl2 89.67(4) 2_666 . ?
Cl1 Ru Cl2 90.33(4) . . ?
N1 Ru Cl2 89.95(8) . 2_666 ?
N1 Ru Cl2 90.05(8) 2_666 2_666 ?
Cl1 Ru Cl2 90.33(4) 2_666 2_666 ?
Cl1 Ru Cl2 89.67(4) . 2_666 ?
Cl2 Ru Cl2 180.0 . 2_666 ?
C1 N1 N2 106.5(3) . . ?
C1 N1 Ru 130.9(2) . . ?
N2 N1 Ru 122.7(2) . . ?
C7 N2 N1 111.2(3) . . ?
C7 N2 H20 132(3) . . ?
N1 N2 H20 117(3) . . ?
C8 N3 N4 108.5(3) . . ?
C8 N3 H30 128.4(3) . . ?
N4 N3 H30 123.1(3) . . ?
N3 N4 C14 109.4(3) . . ?
N3 N4 H40 123(3) . . ?
C14 N4 H40 127(3) . . ?
N1 C1 C2 110.4(3) . . ?
N1 C1 H1 116(2) . . ?
C2 C1 H1 133(2) . . ?
C7 C2 C1 105.2(3) . . ?
C7 C2 C3 119.1(3) . . ?
C1 C2 C3 135.7(3) . . ?
C4 C3 C2 118.4(4) . . ?
C4 C3 H3 124(2) . . ?
C2 C3 H3 118(2) . . ?
C3 C4 C5 121.2(3) . . ?
C3 C4 H4 122(2) . . ?
C5 C4 H4 116(2) . . ?
C6 C5 C4 121.9(4) . . ?
C6 C5 H5 121(2) . . ?
C4 C5 H5 117(2) . . ?
C5 C6 C7 116.8(3) . . ?
C5 C6 H6 123(2) . . ?
C7 C6 H6 121(2) . . ?
N2 C7 C6 130.7(3) . . ?
N2 C7 C2 106.7(3) . . ?
C6 C7 C2 122.6(3) . . ?
N3 C8 C9 110.1(4) . . ?
N3 C8 H8 119(2) . . ?
C9 C8 H8 130(2) . . ?
C10 C9 C8 136.2(4) . . ?
C10 C9 C14 119.3(3) . . ?
C8 C9 C14 104.5(4) . . ?
C11 C10 C9 118.5(4) . . ?
C11 C10 H10 120(2) . . ?
C9 C10 H10 121(2) . . ?
C10 C11 C12 121.3(4) . . ?
C10 C11 H11 121(3) . . ?
C12 C11 H11 118(3) . . ?
C13 C12 C11 122.6(4) . . ?
C13 C12 H12 117(3) . . ?
C11 C12 H12 120(3) . . ?
C12 C13 C14 116.4(4) . . ?
C12 C13 H13 124(2) . . ?
C14 C13 H13 120(2) . . ?
N4 C14 C13 130.7(4) . . ?
N4 C14 C9 107.4(3) . . ?
C13 C14 C9 121.9(4) . . ?

loop_
_geom_bond_atom_site_label_1
_geom_bond_atom_site_label_2
_geom_bond_distance
_geom_bond_site_symmetry_2
_geom_bond_publ_flag
Ru N1 2.062(3) . ?
Ru N1 2.062(3) 2_666 ?
Ru Cl1 2.3602(11) 2_666 ?
Ru Cl1 2.3602(11) . ?
Ru Cl2 2.3616(10) . ?
Ru Cl2 2.3616(10) 2_666 ?
N1 C1 1.332(4) . ?
N1 N2 1.366(4) . ?
N2 C7 1.354(4) . ?
N2 H20 0.76(3) . ?
N3 C8 1.331(5) . ?
N3 N4 1.361(4) . ?
N3 H30 1.322(3) . ?
N4 C14 1.363(5) . ?
N4 H40 0.99(5) . ?
C1 C2 1.410(5) . ?
C1 H1 0.95(4) . ?
C2 C7 1.401(5) . ?
C2 C3 1.411(5) . ?
C3 C4 1.364(6) . ?
C3 H3 0.93(3) . ?
C4 C5 1.414(5) . ?
C4 H4 1.00(4) . ?
C5 C6 1.365(5) . ?
C5 H5 0.95(4) . ?
C6 C7 1.400(5) . ?
C6 H6 0.89(3) . ?
C8 C9 1.406(5) . ?
C8 H8 0.96(4) . ?
C9 C10 1.402(6) . ?
C9 C14 1.423(5) . ?
C10 C11 1.365(6) . ?
C10 H10 0.99(4) . ?
C11 C12 1.411(6) . ?
C11 H11 0.78(5) . ?
C12 C13 1.360(6) . ?
C12 H12 0.90(4) . ?
C13 C14 1.409(5) . ?
C13 H13 0.96(4) . ?

loop_
_geom_torsion_atom_site_label_1
_geom_torsion_atom_site_label_2
_geom_torsion_atom_site_label_3
_geom_torsion_atom_site_label_4
_geom_torsion
_geom_torsion_site_symmetry_1
_geom_torsion_site_symmetry_2
_geom_torsion_site_symmetry_3
_geom_torsion_site_symmetry_4
_geom_torsion_publ_flag
N1 Ru N1 C1 -135(100) 2_666 . . . ?
Cl1 Ru N1 C1 65.1(3) 2_666 . . . ?
Cl1 Ru N1 C1 -114.9(3) . . . . ?
Cl2 Ru N1 C1 154.7(3) . . . . ?
Cl2 Ru N1 C1 -25.3(3) 2_666 . . . ?
N1 Ru N1 N2 44(100) 2_666 . . . ?
Cl1 Ru N1 N2 -116.5(2) 2_666 . . . ?
Cl1 Ru N1 N2 63.5(2) . . . . ?
Cl2 Ru N1 N2 -26.9(2) . . . . ?
Cl2 Ru N1 N2 153.1(2) 2_666 . . . ?
C1 N1 N2 C7 -1.5(4) . . . . ?
Ru N1 N2 C7 179.7(2) . . . . ?
C8 N3 N4 C14 -0.7(4) . . . . ?
N2 N1 C1 C2 1.2(4) . . . . ?
Ru N1 C1 C2 179.8(2) . . . . ?
N1 C1 C2 C7 -0.5(4) . . . . ?
N1 C1 C2 C3 179.1(4) . . . . ?
C7 C2 C3 C4 0.7(5) . . . . ?
C1 C2 C3 C4 -178.9(4) . . . . ?
C2 C3 C4 C5 -0.7(6) . . . . ?
C3 C4 C5 C6 0.1(6) . . . . ?
C4 C5 C6 C7 0.5(6) . . . . ?
N1 N2 C7 C6 -178.8(4) . . . . ?
N1 N2 C7 C2 1.2(4) . . . . ?
C5 C6 C7 N2 179.5(4) . . . . ?
C5 C6 C7 C2 -0.5(5) . . . . ?
C1 C2 C7 N2 -0.4(4) . . . . ?
C3 C2 C7 N2 179.9(3) . . . . ?
C1 C2 C7 C6 179.6(3) . . . . ?
C3 C2 C7 C6 -0.1(5) . . . . ?
N4 N3 C8 C9 1.3(4) . . . . ?
N3 C8 C9 C10 179.6(4) . . . . ?
N3 C8 C9 C14 -1.3(4) . . . . ?
C8 C9 C10 C11 180.0(4) . . . . ?
C14 C9 C10 C11 1.0(5) . . . . ?
C9 C10 C11 C12 -2.4(6) . . . . ?
C10 C11 C12 C13 1.2(6) . . . . ?
C11 C12 C13 C14 1.6(6) . . . . ?
N3 N4 C14 C13 178.0(3) . . . . ?
N3 N4 C14 C9 -0.1(4) . . . . ?
C12 C13 C14 N4 179.1(4) . . . . ?
C12 C13 C14 C9 -3.0(5) . . . . ?
C10 C9 C14 N4 -179.9(3) . . . . ?
C8 C9 C14 N4 0.8(4) . . . . ?
C10 C9 C14 C13 1.8(5) . . . . ?
C8 C9 C14 C13 -177.5(3) . . . . ?
